data_4033112
loop_
_publ_author_name
'Zhang, Ying'
'Sun, Feiye'
'Dan, Wenyan'
'Fang, Xiangdong'

_publ_section_title
;
 Friedel-Crafts Acylation Reactions of BN-Substituted Arenes.
;
_journal_issue 23
_journal_name_full 'The Journal of organic chemistry'
_journal_page_first 12877
_journal_page_last 12887
_journal_paper_doi 10.1021/acs.joc.7b02343
_journal_volume 82
_journal_year 2017
_chemical_formula_sum 'C18 H24 B N O'
_chemical_formula_weight 281.19
_space_group_crystal_system monoclinic
_space_group_IT_number 14
_space_group_name_Hall '-P 2ybc'
_space_group_name_H-M_alt 'P 1 21/c 1'
_symmetry_space_group_name_Hall '-P 2ybc'
_symmetry_space_group_name_H-M 'P 1 21/c 1'
_atom_sites_solution_hydrogens geom
_audit_creation_method SHELXL-2014/7
_cell_angle_alpha 90
_cell_angle_beta 94.426(8)
_cell_angle_gamma 90
_cell_formula_units_Z 4
_cell_length_a 7.6993(11)
_cell_length_b 16.097(2)
_cell_length_c 13.712(2)
_cell_measurement_reflns_used 7286
_cell_measurement_temperature 293(2)
_cell_measurement_theta_max 27.39
_cell_measurement_theta_min 2.94
_cell_volume 1694.3(4)
_computing_cell_refinement 'Bruker SAINT'
_computing_data_collection 'Bruker APEX3'
_computing_data_reduction 'Bruker SAINT'
_computing_molecular_graphics 'Bruker SHELXTL'
_computing_publication_material 'Bruker SHELXTL'
_computing_structure_refinement 'SHELXL-2014/7 (Sheldrick, 2014)'
_computing_structure_solution 'SHELXS-97 (Sheldrick 2008)'
_diffrn_ambient_temperature 293(2)
_diffrn_measured_fraction_theta_full 0.997
_diffrn_measured_fraction_theta_max 0.998
_diffrn_measurement_device_type 'Bruker APEX-III CMOS'
_diffrn_measurement_method '\f and \w scans'
_diffrn_radiation_type MoK\a
_diffrn_radiation_wavelength 0.71073
_diffrn_reflns_av_R_equivalents 0.0316
_diffrn_reflns_av_unetI/netI 0.0635
_diffrn_reflns_Laue_measured_fraction_full 0.997
_diffrn_reflns_Laue_measured_fraction_max 0.998
_diffrn_reflns_limit_h_max 9
_diffrn_reflns_limit_h_min -8
_diffrn_reflns_limit_k_max 16
_diffrn_reflns_limit_k_min -20
_diffrn_reflns_limit_l_max 13
_diffrn_reflns_limit_l_min -17
_diffrn_reflns_number 6052
_diffrn_reflns_point_group_measured_fraction_full 0.997
_diffrn_reflns_point_group_measured_fraction_max 0.998
_diffrn_reflns_theta_full 25.242
_diffrn_reflns_theta_max 27.099
_diffrn_reflns_theta_min 2.937
_exptl_absorpt_coefficient_mu 0.066
_exptl_absorpt_correction_type multi-scan
_exptl_absorpt_process_details sadabs
_exptl_crystal_colour colourless
_exptl_crystal_density_diffrn 1.102
_exptl_crystal_description block
_exptl_crystal_F_000 608
_exptl_crystal_size_max 0.120
_exptl_crystal_size_mid 0.110
_exptl_crystal_size_min 0.080
_exptl_transmission_factor_max 0.7455
_exptl_transmission_factor_min 0.6991
_refine_diff_density_max 0.253
_refine_diff_density_min -0.156
_refine_diff_density_rms 0.038
_refine_ls_extinction_method none
_refine_ls_goodness_of_fit_ref 1.039
_refine_ls_hydrogen_treatment constr
_refine_ls_matrix_type full
_refine_ls_number_parameters 196
_refine_ls_number_reflns 3736
_refine_ls_number_restraints 0
_refine_ls_restrained_S_all 1.039
_refine_ls_R_factor_all 0.0996
_refine_ls_R_factor_gt 0.0597
_refine_ls_shift/su_max 0.000
_refine_ls_shift/su_mean 0.000
_refine_ls_structure_factor_coef Fsqd
_refine_ls_weighting_details 'w=1/[\s^2^(Fo^2^)+(0.0854P)^2^+0.2374P] where P=(Fo^2^+2Fc^2^)/3'
_refine_ls_weighting_scheme calc
_refine_ls_wR_factor_gt 0.1590
_refine_ls_wR_factor_ref 0.1841
_reflns_Friedel_coverage 0.000
_reflns_number_gt 2335
_reflns_number_total 3736
_reflns_threshold_expression 'I > 2\s(I)'
_cod_data_source_file jo7b02343_si_002.cif
_cod_data_source_block mo_160118a_compound_9c
_cod_depositor_comments 'Adding full bibliography for 4033111--4033119.cif.'
_cod_database_code 4033112
_shelx_shelxl_version_number 2014/7
_shelx_space_group_comment
; 
The symmetry employed for this shelxl refinement is uniquely defined 
by the following loop, which should always be used as a source of 
symmetry information in preference to the above space-group names. 
They are only intended as comments. 
;
_shelx_estimated_absorpt_t_min 0.992
_shelx_estimated_absorpt_t_max 0.995

loop_
_space_group_symop_operation_xyz
'x, y, z'
'-x, y+1/2, -z+1/2'
'-x, -y, -z'
'x, -y-1/2, z-1/2'

loop_
_atom_site_label
_atom_site_type_symbol
_atom_site_fract_x
_atom_site_fract_y
_atom_site_fract_z
_atom_site_U_iso_or_equiv
_atom_site_adp_type
_atom_site_occupancy
_atom_site_site_symmetry_order
_atom_site_calc_flag
_atom_site_refinement_flags_posn
_atom_site_refinement_flags_adp
O1 O 0.2966(2) 0.45048(9) 0.53353(12) 0.0670(5) Uani 1 1 d . .
N1 N 0.3768(2) 0.69877(9) 0.59356(11) 0.0406(4) Uani 1 1 d . .
C1 C 0.0815(3) 0.70390(13) 0.65509(17) 0.0539(5) Uani 1 1 d . .
H1 H -0.0112 0.7329 0.6784 0.065 Uiso 1 1 calc R U
B1 B 0.2416(3) 0.75027(13) 0.62896(16) 0.0429(5) Uani 1 1 d . .
C2 C 0.0717(3) 0.61998(12) 0.64475(16) 0.0526(5) Uani 1 1 d . .
H2 H -0.0263 0.5920 0.6631 0.063 Uiso 1 1 calc R U
C3 C 0.2096(2) 0.57440(11) 0.60627(14) 0.0411(4) Uani 1 1 d . .
C4 C 0.3554(2) 0.61551(11) 0.58223(13) 0.0406(4) Uani 1 1 d . .
H4 H 0.4442 0.5851 0.5569 0.049 Uiso 1 1 calc R U
C5 C 0.2059(3) 0.48265(12) 0.59148(15) 0.0457(5) Uani 1 1 d . .
C6 C 0.0920(3) 0.43044(12) 0.65336(16) 0.0496(5) Uani 1 1 d . .
H6 H -0.0274 0.4517 0.6439 0.060 Uiso 1 1 calc R U
C7 C 0.1528(4) 0.43924(16) 0.76177(17) 0.0696(7) Uani 1 1 d . .
H7A H 0.2700 0.4190 0.7727 0.104 Uiso 1 1 calc R U
H7B H 0.0777 0.4075 0.8003 0.104 Uiso 1 1 calc R U
H7C H 0.1489 0.4967 0.7803 0.104 Uiso 1 1 calc R U
C8 C 0.0902(3) 0.33971(13) 0.62213(19) 0.0658(7) Uani 1 1 d . .
H8A H 0.0514 0.3357 0.5540 0.099 Uiso 1 1 calc R U
H8B H 0.0125 0.3090 0.6601 0.099 Uiso 1 1 calc R U
H8C H 0.2055 0.3171 0.6325 0.099 Uiso 1 1 calc R U
C9 C 0.5457(3) 0.73352(13) 0.56923(18) 0.0596(6) Uani 1 1 d . .
H9A H 0.6204 0.6893 0.5512 0.089 Uiso 1 1 calc R U
H9B H 0.5992 0.7622 0.6251 0.089 Uiso 1 1 calc R U
H9C H 0.5271 0.7716 0.5156 0.089 Uiso 1 1 calc R U
C10 C 0.2698(2) 0.84760(11) 0.63916(14) 0.0427(5) Uani 1 1 d . .
C11 C 0.3308(2) 0.88306(12) 0.72862(15) 0.0447(5) Uani 1 1 d . .
C12 C 0.3495(3) 0.96881(13) 0.73673(17) 0.0549(6) Uani 1 1 d . .
H12 H 0.3878 0.9915 0.7969 0.066 Uiso 1 1 calc R U
C13 C 0.3128(3) 1.02118(13) 0.65821(19) 0.0606(6) Uani 1 1 d . .
C14 C 0.2530(3) 0.98594(14) 0.57008(18) 0.0652(7) Uani 1 1 d . .
H14 H 0.2273 1.0203 0.5164 0.078 Uiso 1 1 calc R U
C15 C 0.2300(3) 0.90044(13) 0.55905(16) 0.0561(6) Uani 1 1 d . .
C16 C 0.3774(3) 0.82915(15) 0.81668(17) 0.0643(6) Uani 1 1 d . .
H16A H 0.2890 0.7876 0.8218 0.096 Uiso 1 1 calc R U
H16B H 0.3854 0.8629 0.8746 0.096 Uiso 1 1 calc R U
H16C H 0.4874 0.8026 0.8097 0.096 Uiso 1 1 calc R U
C17 C 0.3370(5) 1.11421(15) 0.6693(2) 0.0936(10) Uani 1 1 d . .
H17A H 0.3118 1.1406 0.6070 0.140 Uiso 1 1 calc R U
H17B H 0.4551 1.1259 0.6928 0.140 Uiso 1 1 calc R U
H17C H 0.2593 1.1351 0.7150 0.140 Uiso 1 1 calc R U
C18 C 0.1613(5) 0.86572(17) 0.46101(18) 0.0930(10) Uani 1 1 d . .
H18A H 0.1063 0.9093 0.4221 0.140 Uiso 1 1 calc R U
H18B H 0.0779 0.8228 0.4708 0.140 Uiso 1 1 calc R U
H18C H 0.2560 0.8431 0.4280 0.140 Uiso 1 1 calc R U

loop_
_atom_site_aniso_label
_atom_site_aniso_U_11
_atom_site_aniso_U_22
_atom_site_aniso_U_33
_atom_site_aniso_U_23
_atom_site_aniso_U_13
_atom_site_aniso_U_12
O1 0.0833(12) 0.0393(8) 0.0839(12) -0.0124(7) 0.0414(10) -0.0031(7)
N1 0.0475(9) 0.0316(8) 0.0433(8) -0.0004(7) 0.0086(7) -0.0011(6)
C1 0.0485(11) 0.0409(11) 0.0739(15) -0.0127(10) 0.0151(10) 0.0068(9)
B1 0.0520(13) 0.0339(10) 0.0427(11) -0.0032(9) 0.0026(10) 0.0039(9)
C2 0.0460(11) 0.0408(11) 0.0728(15) -0.0102(10) 0.0169(10) -0.0033(9)
C3 0.0471(10) 0.0318(9) 0.0449(10) -0.0023(8) 0.0079(8) -0.0002(8)
C4 0.0504(11) 0.0325(9) 0.0398(10) -0.0008(8) 0.0099(8) 0.0065(8)
C5 0.0497(11) 0.0347(10) 0.0535(12) -0.0049(9) 0.0100(9) -0.0009(8)
C6 0.0488(11) 0.0386(10) 0.0627(13) -0.0028(9) 0.0118(9) -0.0057(8)
C7 0.0818(17) 0.0686(16) 0.0604(15) -0.0003(12) 0.0180(13) -0.0164(13)
C8 0.0788(16) 0.0409(12) 0.0790(17) -0.0024(11) 0.0148(13) -0.0149(11)
C9 0.0603(13) 0.0430(12) 0.0784(16) -0.0035(11) 0.0247(12) -0.0083(10)
C10 0.0485(11) 0.0314(9) 0.0486(11) -0.0022(8) 0.0070(8) 0.0036(8)
C11 0.0423(10) 0.0386(10) 0.0532(12) -0.0018(9) 0.0034(8) -0.0014(8)
C12 0.0561(12) 0.0430(12) 0.0650(14) -0.0106(10) 0.0003(10) -0.0080(9)
C13 0.0706(15) 0.0330(11) 0.0791(16) -0.0037(11) 0.0116(12) -0.0050(10)
C14 0.0926(18) 0.0411(12) 0.0632(15) 0.0099(11) 0.0141(13) 0.0083(12)
C15 0.0794(15) 0.0401(11) 0.0490(12) -0.0003(9) 0.0062(11) 0.0083(10)
C16 0.0756(16) 0.0562(14) 0.0587(14) 0.0010(11) -0.0105(12) -0.0013(11)
C17 0.124(3) 0.0383(13) 0.118(3) 0.0003(14) 0.007(2) -0.0162(14)
C18 0.164(3) 0.0590(16) 0.0527(15) -0.0054(12) -0.0146(17) 0.0176(17)

loop_
_atom_type_symbol
_atom_type_description
_atom_type_scat_dispersion_real
_atom_type_scat_dispersion_imag
_atom_type_scat_source
C C 0.0033 0.0016 'International Tables Vol C Tables 4.2.6.8 and 6.1.1.4'
H H 0.0000 0.0000 'International Tables Vol C Tables 4.2.6.8 and 6.1.1.4'
B B 0.0013 0.0007 'International Tables Vol C Tables 4.2.6.8 and 6.1.1.4'
N N 0.0061 0.0033 'International Tables Vol C Tables 4.2.6.8 and 6.1.1.4'
O O 0.0106 0.0060 'International Tables Vol C Tables 4.2.6.8 and 6.1.1.4'

loop_
_geom_angle_atom_site_label_1
_geom_angle_atom_site_label_2
_geom_angle_atom_site_label_3
_geom_angle
C4 N1 B1 121.41(16)
C4 N1 C9 116.68(15)
B1 N1 C9 121.91(16)
C2 C1 B1 120.46(18)
C2 C1 H1 119.8
B1 C1 H1 119.8
N1 B1 C1 114.80(17)
N1 B1 C10 119.97(17)
C1 B1 C10 125.23(17)
C1 C2 C3 120.88(18)
C1 C2 H2 119.6
C3 C2 H2 119.6
C4 C3 C2 119.33(17)
C4 C3 C5 117.05(16)
C2 C3 C5 123.62(17)
N1 C4 C3 123.06(16)
N1 C4 H4 118.5
C3 C4 H4 118.5
O1 C5 C3 120.40(17)
O1 C5 C6 121.02(18)
C3 C5 C6 118.53(16)
C5 C6 C8 111.51(17)
C5 C6 C7 110.14(17)
C8 C6 C7 110.96(19)
C5 C6 H6 108.0
C8 C6 H6 108.0
C7 C6 H6 108.0
C6 C7 H7A 109.5
C6 C7 H7B 109.5
H7A C7 H7B 109.5
C6 C7 H7C 109.5
H7A C7 H7C 109.5
H7B C7 H7C 109.5
C6 C8 H8A 109.5
C6 C8 H8B 109.5
H8A C8 H8B 109.5
C6 C8 H8C 109.5
H8A C8 H8C 109.5
H8B C8 H8C 109.5
N1 C9 H9A 109.5
N1 C9 H9B 109.5
H9A C9 H9B 109.5
N1 C9 H9C 109.5
H9A C9 H9C 109.5
H9B C9 H9C 109.5
C11 C10 C15 118.45(18)
C11 C10 B1 120.93(17)
C15 C10 B1 120.61(18)
C12 C11 C10 119.99(19)
C12 C11 C16 119.35(19)
C10 C11 C16 120.65(18)
C13 C12 C11 122.0(2)
C13 C12 H12 119.0
C11 C12 H12 119.0
C12 C13 C14 117.79(19)
C12 C13 C17 120.6(2)
C14 C13 C17 121.6(2)
C13 C14 C15 122.1(2)
C13 C14 H14 119.0
C15 C14 H14 119.0
C14 C15 C10 119.7(2)
C14 C15 C18 119.6(2)
C10 C15 C18 120.8(2)
C11 C16 H16A 109.5
C11 C16 H16B 109.5
H16A C16 H16B 109.5
C11 C16 H16C 109.5
H16A C16 H16C 109.5
H16B C16 H16C 109.5
C13 C17 H17A 109.5
C13 C17 H17B 109.5
H17A C17 H17B 109.5
C13 C17 H17C 109.5
H17A C17 H17C 109.5
H17B C17 H17C 109.5
C15 C18 H18A 109.5
C15 C18 H18B 109.5
H18A C18 H18B 109.5
C15 C18 H18C 109.5
H18A C18 H18C 109.5
H18B C18 H18C 109.5

loop_
_geom_bond_atom_site_label_1
_geom_bond_atom_site_label_2
_geom_bond_distance
O1 C5 1.213(2)
N1 C4 1.358(2)
N1 B1 1.444(3)
N1 C9 1.477(2)
C1 C2 1.360(3)
C1 B1 1.508(3)
C1 H1 0.9300
B1 C10 1.586(3)
C2 C3 1.425(3)
C2 H2 0.9300
C3 C4 1.365(3)
C3 C5 1.491(3)
C4 H4 0.9300
C5 C6 1.520(3)
C6 C8 1.522(3)
C6 C7 1.530(3)
C6 H6 0.9800
C7 H7A 0.9600
C7 H7B 0.9600
C7 H7C 0.9600
C8 H8A 0.9600
C8 H8B 0.9600
C8 H8C 0.9600
C9 H9A 0.9600
C9 H9B 0.9600
C9 H9C 0.9600
C10 C11 1.401(3)
C10 C15 1.404(3)
C11 C12 1.391(3)
C11 C16 1.508(3)
C12 C13 1.379(3)
C12 H12 0.9300
C13 C14 1.381(3)
C13 C17 1.515(3)
C14 C15 1.394(3)
C14 H14 0.9300
C15 C18 1.513(3)
C16 H16A 0.9600
C16 H16B 0.9600
C16 H16C 0.9600
C17 H17A 0.9600
C17 H17B 0.9600
C17 H17C 0.9600
C18 H18A 0.9600
C18 H18B 0.9600
C18 H18C 0.9600

loop_
_geom_torsion_atom_site_label_1
_geom_torsion_atom_site_label_2
_geom_torsion_atom_site_label_3
_geom_torsion_atom_site_label_4
_geom_torsion
C4 N1 B1 C1 2.1(3)
C9 N1 B1 C1 -176.98(19)
C4 N1 B1 C10 -178.73(17)
C9 N1 B1 C10 2.2(3)
C2 C1 B1 N1 0.0(3)
C2 C1 B1 C10 -179.1(2)
B1 C1 C2 C3 -2.0(3)
C1 C2 C3 C4 1.9(3)
C1 C2 C3 C5 -178.9(2)
B1 N1 C4 C3 -2.4(3)
C9 N1 C4 C3 176.81(19)
C2 C3 C4 N1 0.3(3)
C5 C3 C4 N1 -178.91(17)
C4 C3 C5 O1 -23.1(3)
C2 C3 C5 O1 157.8(2)
C4 C3 C5 C6 154.50(18)
C2 C3 C5 C6 -24.6(3)
O1 C5 C6 C8 -7.9(3)
C3 C5 C6 C8 174.53(19)
O1 C5 C6 C7 115.8(2)
C3 C5 C6 C7 -61.8(2)
N1 B1 C10 C11 -95.4(2)
C1 B1 C10 C11 83.6(3)
N1 B1 C10 C15 86.2(3)
C1 B1 C10 C15 -94.8(3)
C15 C10 C11 C12 0.4(3)
B1 C10 C11 C12 -178.01(18)
C15 C10 C11 C16 -179.3(2)
B1 C10 C11 C16 2.2(3)
C10 C11 C12 C13 -1.3(3)
C16 C11 C12 C13 178.5(2)
C11 C12 C13 C14 1.2(3)
C11 C12 C13 C17 -179.2(2)
C12 C13 C14 C15 -0.2(4)
C17 C13 C14 C15 -179.9(2)
C13 C14 C15 C10 -0.6(4)
C13 C14 C15 C18 179.0(3)
C11 C10 C15 C14 0.5(3)
B1 C10 C15 C14 178.9(2)
C11 C10 C15 C18 -179.1(2)
B1 C10 C15 C18 -0.7(3)
